data_2232311
loop_
_publ_author_name
'Meng, Xu-Feng'
'Wang, Dong-Yue'
'Ma, Jing-Jun'

_publ_section_title
;
 <i>N</i>'-[(2-Methoxynaphthalen-1-yl)methylidene]-4-methylbenzohydrazide
;
_journal_coeditor_code HB6475
_journal_issue 11
_journal_name_full 'Acta Crystallographica Section E'
_journal_page_first o3109
_journal_paper_doi 10.1107/S1600536811044291
_journal_volume 67
_journal_year 2011
_chemical_formula_iupac 'C20 H18 N2 O2'
_chemical_formula_moiety 'C20 H18 N2 O2'
_chemical_formula_sum 'C20 H18 N2 O2'
_chemical_formula_weight 318.36
_chemical_name_systematic
;
<i>N</i>'-[(2-Methoxynaphthalen-1-yl)methylidene]-4-methylbenzohydrazide
;
_space_group_IT_number 33
_symmetry_cell_setting orthorhombic
_symmetry_space_group_name_Hall 'P 2c -2n'
_symmetry_space_group_name_H-M 'P n a 21'
_atom_sites_solution_hydrogens geom
_atom_sites_solution_primary direct
_atom_sites_solution_secondary difmap
_audit_creation_method SHELXL97
_cell_angle_alpha 90.00
_cell_angle_beta 90.00
_cell_angle_gamma 90.00
_cell_formula_units_Z 4
_cell_length_a 26.738(3)
_cell_length_b 4.893(2)
_cell_length_c 12.735(2)
_cell_measurement_reflns_used 3061
_cell_measurement_temperature 298(2)
_cell_measurement_theta_max 24.6
_cell_measurement_theta_min 2.7
_cell_volume 1666.1(8)
_computing_cell_refinement 'SAINT (Bruker, 2007)'
_computing_data_collection 'SMART (Bruker, 2007)'
_computing_data_reduction 'SAINT (Bruker, 2007)'
_computing_molecular_graphics 'SHELXTL (Sheldrick, 2008)'
_computing_publication_material 'SHELXTL (Sheldrick, 2008)'
_computing_structure_refinement 'SHELXL97 (Sheldrick, 2008)'
_computing_structure_solution 'SHELXS97 (Sheldrick, 2008)'
_diffrn_ambient_temperature 298(2)
_diffrn_measured_fraction_theta_full 0.997
_diffrn_measured_fraction_theta_max 0.997
_diffrn_measurement_device_type 'Bruker SMART 1K CCD'
_diffrn_measurement_method '\w scan'
_diffrn_radiation_monochromator graphite
_diffrn_radiation_source 'fine-focus sealed tube'
_diffrn_radiation_type MoK\a
_diffrn_radiation_wavelength 0.71073
_diffrn_reflns_av_R_equivalents 0.0465
_diffrn_reflns_av_sigmaI/netI 0.0465
_diffrn_reflns_limit_h_max 34
_diffrn_reflns_limit_h_min -32
_diffrn_reflns_limit_k_max 6
_diffrn_reflns_limit_k_min -6
_diffrn_reflns_limit_l_max 16
_diffrn_reflns_limit_l_min -16
_diffrn_reflns_number 12400
_diffrn_reflns_theta_full 26.99
_diffrn_reflns_theta_max 26.99
_diffrn_reflns_theta_min 3.05
_exptl_absorpt_coefficient_mu 0.083
_exptl_absorpt_correction_T_max 0.985
_exptl_absorpt_correction_T_min 0.984
_exptl_absorpt_correction_type multi-scan
_exptl_absorpt_process_details '(SADABS; Sheldrick, 1996)'
_exptl_crystal_colour colorless
_exptl_crystal_density_diffrn 1.269
_exptl_crystal_density_method 'not measured'
_exptl_crystal_description block
_exptl_crystal_F_000 672
_exptl_crystal_size_max 0.20
_exptl_crystal_size_mid 0.20
_exptl_crystal_size_min 0.18
_refine_diff_density_max 0.166
_refine_diff_density_min -0.145
_refine_ls_extinction_method none
_refine_ls_goodness_of_fit_ref 1.031
_refine_ls_hydrogen_treatment mixed
_refine_ls_matrix_type full
_refine_ls_number_parameters 222
_refine_ls_number_reflns 3622
_refine_ls_number_restraints 2
_refine_ls_restrained_S_all 1.031
_refine_ls_R_factor_all 0.0711
_refine_ls_R_factor_gt 0.0430
_refine_ls_shift/su_max 0.000
_refine_ls_shift/su_mean 0.000
_refine_ls_structure_factor_coef Fsqd
_refine_ls_weighting_details 'calc w=1/[\s^2^(Fo^2^)+(0.0424P)^2^+0.1245P] where P=(Fo^2^+2Fc^2^)/3'
_refine_ls_weighting_scheme calc
_refine_ls_wR_factor_gt 0.0891
_refine_ls_wR_factor_ref 0.1004
_reflns_number_gt 2579
_reflns_number_total 3622
_reflns_threshold_expression I>2\s(I)
_cod_data_source_file hb6475.cif
_cod_data_source_block I
_cod_database_code 2232311
_cod_database_fobs_code 2232311

loop_
_symmetry_equiv_pos_as_xyz
'x, y, z'
'-x, -y, z+1/2'
'x+1/2, -y+1/2, z'
'-x+1/2, y+1/2, z+1/2'

loop_
_atom_site_type_symbol
_atom_site_label
_atom_site_fract_x
_atom_site_fract_y
_atom_site_fract_z
_atom_site_U_iso_or_equiv
_atom_site_adp_type
_atom_site_calc_flag
_atom_site_refinement_flags
_atom_site_occupancy
_atom_site_symmetry_multiplicity
N N1 0.39864(7) 0.4057(4) 0.22466(14) 0.0406(4) Uani d . 1 1
N N2 0.37614(7) 0.3174(3) 0.31743(15) 0.0377(4) Uani d D 1 1
O O1 0.50261(6) -0.0340(4) 0.11479(13) 0.0550(4) Uani d . 1 1
O O2 0.37197(6) 0.7513(3) 0.37919(14) 0.0479(4) Uani d . 1 1
C C1 0.44133(8) 0.2834(5) 0.06656(17) 0.0389(5) Uani d . 1 1
C C2 0.48465(9) 0.1447(5) 0.04022(17) 0.0428(6) Uani d . 1 1
C C3 0.50956(9) 0.1928(6) -0.05568(19) 0.0531(7) Uani d . 1 1
H H3 0.5383 0.0953 -0.0726 0.064 Uiso calc R 1 1
C C4 0.49103(10) 0.3836(5) -0.1231(2) 0.0553(7) Uani d . 1 1
H H4 0.5080 0.4173 -0.1856 0.066 Uiso calc R 1 1
C C5 0.44714(10) 0.5312(5) -0.10157(17) 0.0470(6) Uani d . 1 1
C C6 0.42831(12) 0.7288(6) -0.1722(2) 0.0628(8) Uani d . 1 1
H H6 0.4459 0.7662 -0.2335 0.075 Uiso calc R 1 1
C C7 0.38510(12) 0.8652(6) -0.1524(2) 0.0654(8) Uani d . 1 1
H H7 0.3734 0.9951 -0.1997 0.079 Uiso calc R 1 1
C C8 0.35832(11) 0.8088(6) -0.0604(2) 0.0638(7) Uani d . 1 1
H H8 0.3284 0.8996 -0.0475 0.077 Uiso calc R 1 1
C C9 0.37556(10) 0.6224(5) 0.01051(19) 0.0519(6) Uani d . 1 1
H H9 0.3571 0.5889 0.0710 0.062 Uiso calc R 1 1
C C10 0.42106(9) 0.4781(5) -0.00566(17) 0.0406(5) Uani d . 1 1
C C11 0.54715(10) -0.1814(5) 0.0936(2) 0.0588(7) Uani d . 1 1
H H11A 0.5419 -0.2991 0.0342 0.088 Uiso calc R 1 1
H H11B 0.5559 -0.2895 0.1537 0.088 Uiso calc R 1 1
H H11C 0.5737 -0.0555 0.0783 0.088 Uiso calc R 1 1
C C12 0.41801(8) 0.2176(5) 0.16793(16) 0.0392(5) Uani d . 1 1
H H12 0.4173 0.0374 0.1911 0.047 Uiso calc R 1 1
C C13 0.36194(8) 0.5068(4) 0.38880(16) 0.0353(5) Uani d . 1 1
C C14 0.33277(8) 0.4017(4) 0.47974(16) 0.0339(5) Uani d . 1 1
C C15 0.29756(8) 0.1938(5) 0.46903(18) 0.0431(6) Uani d . 1 1
H H15 0.2927 0.1121 0.4039 0.052 Uiso calc R 1 1
C C16 0.26982(9) 0.1080(5) 0.5540(2) 0.0520(7) Uani d . 1 1
H H16 0.2461 -0.0289 0.5448 0.062 Uiso calc R 1 1
C C17 0.27637(10) 0.2201(5) 0.6521(2) 0.0533(6) Uani d . 1 1
C C18 0.31194(10) 0.4258(5) 0.6632(2) 0.0564(7) Uani d . 1 1
H H18 0.3174 0.5029 0.7289 0.068 Uiso calc R 1 1
C C19 0.33931(9) 0.5176(5) 0.57820(17) 0.0471(6) Uani d . 1 1
H H19 0.3623 0.6583 0.5871 0.056 Uiso calc R 1 1
C C20 0.24619(14) 0.1207(8) 0.7453(3) 0.0932(12) Uani d . 1 1
H H20A 0.2142 0.2093 0.7456 0.140 Uiso calc R 1 1
H H20B 0.2637 0.1632 0.8090 0.140 Uiso calc R 1 1
H H20C 0.2416 -0.0735 0.7402 0.140 Uiso calc R 1 1
H H2 0.3739(14) 0.134(2) 0.327(4) 0.140 Uiso d D 1 1

loop_
_atom_site_aniso_label
_atom_site_aniso_U_11
_atom_site_aniso_U_22
_atom_site_aniso_U_33
_atom_site_aniso_U_12
_atom_site_aniso_U_13
_atom_site_aniso_U_23
N1 0.0471(11) 0.0428(11) 0.0319(9) -0.0044(9) 0.0060(9) 0.0064(9)
N2 0.0451(10) 0.0348(10) 0.0333(9) -0.0005(8) 0.0086(8) 0.0070(8)
O1 0.0488(9) 0.0704(11) 0.0460(9) 0.0119(8) 0.0065(8) 0.0002(9)
O2 0.0555(10) 0.0324(8) 0.0556(10) -0.0001(7) 0.0122(8) 0.0062(8)
C1 0.0402(13) 0.0453(13) 0.0312(11) -0.0080(11) 0.0031(9) -0.0036(10)
C2 0.0435(14) 0.0476(14) 0.0373(12) -0.0080(11) 0.0031(11) -0.0055(11)
C3 0.0465(14) 0.0647(18) 0.0481(15) -0.0092(12) 0.0131(12) -0.0086(13)
C4 0.0606(16) 0.0677(16) 0.0376(13) -0.0278(14) 0.0113(13) -0.0028(14)
C5 0.0592(16) 0.0480(13) 0.0337(12) -0.0210(12) 0.0000(11) 0.0012(11)
C6 0.082(2) 0.0661(18) 0.0405(14) -0.0274(16) -0.0026(14) 0.0111(14)
C7 0.088(2) 0.0613(17) 0.0475(16) -0.0176(17) -0.0151(15) 0.0187(14)
C8 0.0687(18) 0.0642(18) 0.0584(17) -0.0008(15) -0.0142(15) 0.0072(15)
C9 0.0550(16) 0.0598(16) 0.0409(14) -0.0032(14) -0.0017(12) 0.0055(13)
C10 0.0451(13) 0.0432(12) 0.0336(11) -0.0168(11) -0.0001(10) -0.0029(11)
C11 0.0518(15) 0.0591(16) 0.0654(17) 0.0086(13) 0.0039(13) -0.0109(14)
C12 0.0420(12) 0.0425(13) 0.0332(11) -0.0010(10) 0.0029(10) 0.0005(11)
C13 0.0348(11) 0.0361(12) 0.0350(12) 0.0067(9) -0.0028(9) 0.0036(10)
C14 0.0326(11) 0.0335(11) 0.0356(11) 0.0062(9) 0.0014(9) 0.0009(10)
C15 0.0413(13) 0.0464(14) 0.0415(13) 0.0017(11) 0.0048(11) 0.0014(11)
C16 0.0427(15) 0.0519(15) 0.0614(18) -0.0043(12) 0.0133(12) 0.0033(14)
C17 0.0524(15) 0.0604(16) 0.0470(15) 0.0088(13) 0.0162(12) 0.0103(13)
C18 0.0699(17) 0.0652(17) 0.0341(12) 0.0074(14) 0.0070(13) -0.0037(12)
C19 0.0527(15) 0.0457(13) 0.0428(13) -0.0022(11) 0.0001(12) -0.0030(12)
C20 0.100(3) 0.114(3) 0.066(2) 0.006(2) 0.0454(18) 0.0203(19)

loop_
_atom_type_symbol
_atom_type_description
_atom_type_scat_dispersion_real
_atom_type_scat_dispersion_imag
_atom_type_scat_source
C C 0.0033 0.0016 'International Tables Vol C Tables 4.2.6.8 and 6.1.1.4'
H H 0.0000 0.0000 'International Tables Vol C Tables 4.2.6.8 and 6.1.1.4'
N N 0.0061 0.0033 'International Tables Vol C Tables 4.2.6.8 and 6.1.1.4'
O O 0.0106 0.0060 'International Tables Vol C Tables 4.2.6.8 and 6.1.1.4'

loop_
_geom_angle_atom_site_label_1
_geom_angle_atom_site_label_2
_geom_angle_atom_site_label_3
_geom_angle
C12 N1 N2 115.47(17)
C13 N2 N1 118.57(17)
C13 N2 H2 124(3)
N1 N2 H2 117(3)
C2 O1 C11 119.0(2)
C2 C1 C10 119.2(2)
C2 C1 C12 117.4(2)
C10 C1 C12 123.4(2)
O1 C2 C1 115.8(2)
O1 C2 C3 122.5(2)
C1 C2 C3 121.6(2)
C4 C3 C2 119.2(2)
C4 C3 H3 120.4
C2 C3 H3 120.4
C3 C4 C5 122.2(2)
C3 C4 H4 118.9
C5 C4 H4 118.9
C4 C5 C6 121.7(2)
C4 C5 C10 118.7(2)
C6 C5 C10 119.6(2)
C7 C6 C5 121.4(3)
C7 C6 H6 119.3
C5 C6 H6 119.3
C6 C7 C8 119.5(3)
C6 C7 H7 120.2
C8 C7 H7 120.2
C9 C8 C7 120.9(3)
C9 C8 H8 119.6
C7 C8 H8 119.6
C8 C9 C10 121.7(2)
C8 C9 H9 119.2
C10 C9 H9 119.2
C9 C10 C5 116.8(2)
C9 C10 C1 124.2(2)
C5 C10 C1 119.0(2)
O1 C11 H11A 109.5
O1 C11 H11B 109.5
H11A C11 H11B 109.5
O1 C11 H11C 109.5
H11A C11 H11C 109.5
H11B C11 H11C 109.5
N1 C12 C1 120.7(2)
N1 C12 H12 119.7
C1 C12 H12 119.7
O2 C13 N2 122.5(2)
O2 C13 C14 121.80(19)
N2 C13 C14 115.69(18)
C19 C14 C15 118.19(19)
C19 C14 C13 119.75(19)
C15 C14 C13 122.04(19)
C16 C15 C14 120.6(2)
C16 C15 H15 119.7
C14 C15 H15 119.7
C17 C16 C15 121.6(2)
C17 C16 H16 119.2
C15 C16 H16 119.2
C16 C17 C18 117.8(2)
C16 C17 C20 121.0(3)
C18 C17 C20 121.1(3)
C19 C18 C17 121.2(2)
C19 C18 H18 119.4
C17 C18 H18 119.4
C18 C19 C14 120.6(2)
C18 C19 H19 119.7
C14 C19 H19 119.7
C17 C20 H20A 109.5
C17 C20 H20B 109.5
H20A C20 H20B 109.5
C17 C20 H20C 109.5
H20A C20 H20C 109.5
H20B C20 H20C 109.5

loop_
_geom_bond_atom_site_label_1
_geom_bond_atom_site_label_2
_geom_bond_distance
N1 C12 1.280(3)
N1 N2 1.394(2)
N2 C13 1.352(3)
N2 H2 0.907(10)
O1 C2 1.378(3)
O1 C11 1.418(3)
O2 C13 1.232(2)
C1 C2 1.384(3)
C1 C10 1.431(3)
C1 C12 1.469(3)
C2 C3 1.411(3)
C3 C4 1.362(4)
C3 H3 0.9300
C4 C5 1.405(4)
C4 H4 0.9300
C5 C6 1.413(4)
C5 C10 1.430(3)
C6 C7 1.358(4)
C6 H6 0.9300
C7 C8 1.401(4)
C7 H7 0.9300
C8 C9 1.364(3)
C8 H8 0.9300
C9 C10 1.422(3)
C9 H9 0.9300
C11 H11A 0.9600
C11 H11B 0.9600
C11 H11C 0.9600
C12 H12 0.9300
C13 C14 1.488(3)
C14 C19 1.387(3)
C14 C15 1.393(3)
C15 C16 1.378(3)
C15 H15 0.9300
C16 C17 1.376(4)
C16 H16 0.9300
C17 C18 1.392(4)
C17 C20 1.515(4)
C18 C19 1.381(3)
C18 H18 0.9300
C19 H19 0.9300
C20 H20A 0.9600
C20 H20B 0.9600
C20 H20C 0.9600

loop_
_geom_hbond_atom_site_label_D
_geom_hbond_atom_site_label_H
_geom_hbond_atom_site_label_A
_geom_hbond_site_symmetry_A
_geom_hbond_distance_DH
_geom_hbond_distance_HA
_geom_hbond_distance_DA
_geom_hbond_angle_DHA
N2 H2 O2 1_545 0.907(10) 1.988(14) 2.882(2) 168(4)

loop_
_cod_related_entry_id
_cod_related_entry_database
_cod_related_entry_code
1 ChemSpider 7839352
